data_4507016
loop_
_publ_author_name
'Sahoo, Pathik'
'Dastidar, Parthasarathi'

_publ_section_title
;
 Secondary Ammonium Dicarboxylate (SAD)---A Supramolecular Synthon in
 Designing Low Molecular Weight Gelators Derived from Azo-Dicarboxylates
;
_journal_issue 12
_journal_name_full 'Crystal Growth &amp; Design'
_journal_page_first 5917
_journal_paper_doi 10.1021/cg301245c
_journal_volume 12
_journal_year 2012
_chemical_absolute_configuration syn
_chemical_formula_moiety '2(C12 H24 N), C14 H8 N2 O4'
_chemical_formula_sum 'C38 H56 N4 O4'
_chemical_formula_weight 632.87
_chemical_name_systematic
; 
 ? 
;
_space_group_IT_number 13
_symmetry_cell_setting monoclinic
_symmetry_space_group_name_Hall '-P 2yc'
_symmetry_space_group_name_H-M 'P 1 2/c 1'
_atom_sites_solution_hydrogens geom
_atom_sites_solution_primary direct
_atom_sites_solution_secondary difmap
_audit_creation_method SHELXL-97
_cell_angle_alpha 90.00
_cell_angle_beta 98.224(3)
_cell_angle_gamma 90.00
_cell_formula_units_Z 4
_cell_length_a 22.153(3)
_cell_length_b 9.7615(12)
_cell_length_c 17.488(2)
_cell_measurement_temperature 100(2)
_cell_volume 3742.8(8)
_computing_cell_refinement 'BRUKER APEX II'
_computing_data_collection 'BRUKER APEX II'
_computing_data_reduction 'BRUKER APEX II'
_computing_molecular_graphics 'SHELXL-97, PLATON, MERCURY 2.2'
_computing_publication_material 'SHELXL-97, PLATON, MERCURY 2.2'
_computing_structure_refinement 'SHELXL-97 (Sheldrick, 1997)'
_computing_structure_solution 'SHELXS-97 (Sheldrick, 1990)'
_diffrn_ambient_temperature 100(2)
_diffrn_detector_area_resol_mean 3
_diffrn_measured_fraction_theta_full 0.997
_diffrn_measured_fraction_theta_max 0.997
_diffrn_measurement_device_type 'BRUKER CCD AREA DETECTOR'
_diffrn_measurement_method 'PHI-OMEGA SCAN'
_diffrn_radiation_monochromator graphite
_diffrn_radiation_source 'fine-focus sealed tube'
_diffrn_radiation_type MoK\a
_diffrn_radiation_wavelength 0.71073
_diffrn_reflns_av_R_equivalents 0.0458
_diffrn_reflns_av_sigmaI/netI 0.0286
_diffrn_reflns_limit_h_max 21
_diffrn_reflns_limit_h_min -21
_diffrn_reflns_limit_k_max 9
_diffrn_reflns_limit_k_min -9
_diffrn_reflns_limit_l_max 17
_diffrn_reflns_limit_l_min -17
_diffrn_reflns_number 22125
_diffrn_reflns_theta_full 20.49
_diffrn_reflns_theta_max 20.49
_diffrn_reflns_theta_min 0.93
_exptl_absorpt_coefficient_mu 0.073
_exptl_absorpt_correction_T_max 0.9806
_exptl_absorpt_correction_T_min 0.9799
_exptl_absorpt_correction_type multi-scan
_exptl_absorpt_process_details SADABS
_exptl_crystal_colour BROWN
_exptl_crystal_density_diffrn 1.123
_exptl_crystal_density_method 'not measured'
_exptl_crystal_description BLOCK
_exptl_crystal_F_000 1376
_exptl_crystal_size_max 0.28
_exptl_crystal_size_mid 0.28
_exptl_crystal_size_min 0.27
_refine_diff_density_max 0.364
_refine_diff_density_min -0.114
_refine_diff_density_rms 0.030
_refine_ls_extinction_method none
_refine_ls_goodness_of_fit_ref 1.024
_refine_ls_hydrogen_treatment mixed
_refine_ls_matrix_type full
_refine_ls_number_parameters 447
_refine_ls_number_reflns 3750
_refine_ls_number_restraints 0
_refine_ls_restrained_S_all 1.024
_refine_ls_R_factor_all 0.0619
_refine_ls_R_factor_gt 0.0429
_refine_ls_shift/su_max 0.000
_refine_ls_shift/su_mean 0.000
_refine_ls_structure_factor_coef Fsqd
_refine_ls_weighting_details 'calc w=1/[\s^2^(Fo^2^)+(0.0689P)^2^+0.7624P] where P=(Fo^2^+2Fc^2^)/3'
_refine_ls_weighting_scheme calc
_refine_ls_wR_factor_gt 0.1133
_refine_ls_wR_factor_ref 0.1256
_reflns_number_gt 2761
_reflns_number_total 3750
_reflns_threshold_expression >2sigma(I)
_cod_data_source_file cg301245c_si_004.cif
_cod_data_source_block psic
_cod_depositor_comments
;
The following automatic conversions were performed:

'_symmetry_cell_setting' value 'MONOCLINIC' changed to 'monoclinic'
according to /home/saulius/struct/CIF-dictionaries/cif_core.dic
dictionary named 'cif_core.dic' version 2.4.2 from
2011-04-26.

'_exptl_absorpt_correction_type' value 'MULTI-SCAN'
changed to 'multi-scan' according to
/home/saulius/struct/CIF-dictionaries/cif_core.dic dictionary named
'cif_core.dic' version 2.4.2 from 2011-04-26.

Automatic conversion script
Id: cif_fix_values 1891 2012-01-12 08:04:46Z andrius 
;
_cod_original_cell_volume 3742.9(8)
_cod_original_sg_symbol_H-M P2/c
_cod_database_code 4507016

loop_
_symmetry_equiv_pos_as_xyz
'x, y, z'
'-x, y, -z+1/2'
'-x, -y, -z'
'x, -y, z-1/2'

loop_
_atom_site_label
_atom_site_type_symbol
_atom_site_fract_x
_atom_site_fract_y
_atom_site_fract_z
_atom_site_U_iso_or_equiv
_atom_site_adp_type
_atom_site_occupancy
_atom_site_symmetry_multiplicity
_atom_site_calc_flag
_atom_site_refinement_flags
O1 O 0.38409(11) 0.5858(3) 0.50873(15) 0.1071(9) Uani 1 1 d .
O2 O 0.45406(10) 0.6388(2) 0.60560(13) 0.0888(7) Uani 1 1 d .
C3 C 0.40209(15) 0.6447(3) 0.57000(19) 0.0583(8) Uani 1 1 d .
C4 C 0.35547(12) 0.7299(3) 0.60394(15) 0.0449(7) Uani 1 1 d .
C5 C 0.37372(14) 0.8186(3) 0.66400(17) 0.0564(8) Uani 1 1 d .
C6 C 0.33201(13) 0.8998(3) 0.69487(17) 0.0552(8) Uani 1 1 d .
C7 C 0.27093(12) 0.8892(3) 0.66584(15) 0.0473(7) Uani 1 1 d .
C8 C 0.25230(14) 0.8032(3) 0.60474(17) 0.0577(8) Uani 1 1 d .
C9 C 0.29458(13) 0.7244(3) 0.57426(18) 0.0565(8) Uani 1 1 d .
N10 N 0.22369(9) 0.9650(2) 0.69541(14) 0.0547(6) Uani 1 1 d .
N11 N 0.24139(9) 1.0268(2) 0.75663(14) 0.0539(6) Uani 1 1 d .
C15 C 0.11039(11) 1.2512(2) 0.85662(14) 0.0412(6) Uani 1 1 d .
C12 C 0.19453(11) 1.1016(3) 0.78734(15) 0.0447(7) Uani 1 1 d .
C13 C 0.13349(13) 1.0967(3) 0.75747(17) 0.0523(8) Uani 1 1 d .
C14 C 0.09203(14) 1.1703(3) 0.79297(17) 0.0527(8) Uani 1 1 d .
C16 C 0.17145(13) 1.2558(3) 0.88479(17) 0.0536(8) Uani 1 1 d .
C17 C 0.21369(14) 1.1806(3) 0.85179(17) 0.0586(8) Uani 1 1 d .
C18 C 0.06504(14) 1.3346(3) 0.89347(16) 0.0507(7) Uani 1 1 d .
O19 O 0.08473(9) 1.4272(2) 0.93789(12) 0.0813(7) Uani 1 1 d .
O20 O 0.01024(10) 1.3049(2) 0.87571(13) 0.0820(7) Uani 1 1 d .
N21 N 0.42695(9) 0.4134(2) 0.41236(11) 0.0521(6) Uani 1 1 d .
H21A H 0.4684 0.4028 0.4138 0.063 Uiso 1 1 calc R
H21B H 0.4213 0.4776 0.4492 0.063 Uiso 1 1 calc R
C29 C 0.33397(12) 0.4923(3) 0.32593(18) 0.0727(9) Uani 1 1 d .
H29A H 0.3237 0.5514 0.3682 0.087 Uiso 1 1 calc R
H29B H 0.3137 0.4026 0.3297 0.087 Uiso 1 1 calc R
C28 C 0.40202(12) 0.4719(3) 0.33486(15) 0.0539(7) Uani 1 1 d .
H28 H 0.4112 0.4062 0.2942 0.065 Uiso 1 1 calc R
C22 C 0.40198(13) 0.2812(3) 0.43586(17) 0.0635(8) Uani 1 1 d .
H22 H 0.3571 0.2927 0.4360 0.076 Uiso 1 1 calc R
C33 C 0.43426(13) 0.6047(3) 0.32374(18) 0.0723(9) Uani 1 1 d .
H33A H 0.4787 0.5878 0.3278 0.087 Uiso 1 1 calc R
H33B H 0.4274 0.6696 0.3652 0.087 Uiso 1 1 calc R
C32 C 0.41154(15) 0.6682(4) 0.2457(2) 0.0936(11) Uani 1 1 d .
H32A H 0.4325 0.7568 0.2409 0.112 Uiso 1 1 calc R
H32B H 0.4214 0.6069 0.2041 0.112 Uiso 1 1 calc R
C30 C 0.31073(15) 0.5583(4) 0.24834(19) 0.0891(11) Uani 1 1 d .
H30A H 0.3164 0.4938 0.2063 0.107 Uiso 1 1 calc R
H30B H 0.2665 0.5768 0.2454 0.107 Uiso 1 1 calc R
C23 C 0.43070(17) 0.2455(4) 0.51623(18) 0.0896(11) Uani 1 1 d .
H23A H 0.4233 0.3202 0.5520 0.107 Uiso 1 1 calc R
H23B H 0.4753 0.2355 0.5177 0.107 Uiso 1 1 calc R
C27 C 0.4112(2) 0.1689(3) 0.38156(19) 0.1099(14) Uani 1 1 d .
H27A H 0.4554 0.1557 0.3806 0.132 Uiso 1 1 calc R
H27B H 0.3920 0.1938 0.3288 0.132 Uiso 1 1 calc R
C31 C 0.34371(15) 0.6911(4) 0.2366(2) 0.0859(10) Uani 1 1 d .
H31A H 0.3294 0.7275 0.1843 0.103 Uiso 1 1 calc R
H31B H 0.3342 0.7598 0.2749 0.103 Uiso 1 1 calc R
C25 C 0.40912(19) -0.0037(4) 0.4858(2) 0.1078(13) Uani 1 1 d .
H25A H 0.4525 -0.0291 0.4871 0.129 Uiso 1 1 calc R
H25B H 0.3871 -0.0848 0.5017 0.129 Uiso 1 1 calc R
C24 C 0.4042(2) 0.1126(5) 0.5421(2) 0.1249(15) Uani 1 1 d .
H24A H 0.4260 0.0869 0.5935 0.150 Uiso 1 1 calc R
H24B H 0.3608 0.1271 0.5473 0.150 Uiso 1 1 calc R
C26 C 0.3833(2) 0.0355(4) 0.4063(3) 0.1458(19) Uani 1 1 d .
H26A H 0.3386 0.0470 0.4033 0.175 Uiso 1 1 calc R
H26B H 0.3909 -0.0387 0.3703 0.175 Uiso 1 1 calc R
N34 N 0.08347(9) 0.5698(2) 0.07003(11) 0.0478(6) Uani 1 1 d .
H34A H 0.0484 0.6063 0.0840 0.057 Uiso 1 1 calc R
H34B H 0.0732 0.5313 0.0219 0.057 Uiso 1 1 calc R
C41 C 0.12672(12) 0.6859(3) 0.06255(16) 0.0546(7) Uani 1 1 d .
H41 H 0.1341 0.7357 0.1130 0.066 Uiso 1 1 calc R
C40 C 0.12151(13) 0.5080(3) 0.20701(16) 0.0641(8) Uani 1 1 d .
H40A H 0.0861 0.5545 0.2243 0.077 Uiso 1 1 calc R
H40B H 0.1551 0.5753 0.2086 0.077 Uiso 1 1 calc R
C36 C 0.05401(12) 0.3512(3) 0.12134(17) 0.0613(8) Uani 1 1 d .
H36A H 0.0448 0.3161 0.0678 0.074 Uiso 1 1 calc R
H36B H 0.0166 0.3945 0.1351 0.074 Uiso 1 1 calc R
C42 C 0.18734(12) 0.6356(3) 0.04328(18) 0.0729(9) Uani 1 1 d .
H42A H 0.1807 0.5807 -0.0048 0.087 Uiso 1 1 calc R
H42B H 0.2071 0.5762 0.0855 0.087 Uiso 1 1 calc R
C35 C 0.10420(11) 0.4567(3) 0.12559(15) 0.0502(7) Uani 1 1 d .
H35 H 0.1408 0.4125 0.1088 0.060 Uiso 1 1 calc R
C46 C 0.09618(14) 0.7831(3) 0.00162(19) 0.0785(9) Uani 1 1 d .
H46A H 0.0577 0.8174 0.0171 0.094 Uiso 1 1 calc R
H46B H 0.0862 0.7339 -0.0481 0.094 Uiso 1 1 calc R
C37 C 0.07264(14) 0.2332(3) 0.17598(19) 0.0749(9) Uani 1 1 d .
H37A H 0.0379 0.1690 0.1750 0.090 Uiso 1 1 calc R
H37B H 0.1068 0.1828 0.1580 0.090 Uiso 1 1 calc R
C44 C 0.1993(2) 0.8549(5) -0.0284(2) 0.1192(15) Uani 1 1 d .
H44A H 0.1930 0.8083 -0.0792 0.143 Uiso 1 1 calc R
H44B H 0.2264 0.9345 -0.0321 0.143 Uiso 1 1 calc R
C43 C 0.22889(15) 0.7571(4) 0.0327(2) 0.0966(11) Uani 1 1 d .
H43A H 0.2386 0.8065 0.0824 0.116 Uiso 1 1 calc R
H43B H 0.2676 0.7230 0.0177 0.116 Uiso 1 1 calc R
C45 C 0.1383(2) 0.9040(4) -0.0086(2) 0.1093(13) Uani 1 1 d .
H45A H 0.1185 0.9643 -0.0504 0.131 Uiso 1 1 calc R
H45B H 0.1450 0.9582 0.0397 0.131 Uiso 1 1 calc R
C38 C 0.09207(15) 0.2816(3) 0.25799(19) 0.0844(10) Uani 1 1 d .
H38A H 0.1073 0.2026 0.2908 0.101 Uiso 1 1 calc R
H38B H 0.0564 0.3204 0.2787 0.101 Uiso 1 1 calc R
C39 C 0.14174(15) 0.3893(3) 0.26120(18) 0.0808(10) Uani 1 1 d .
H39A H 0.1791 0.3475 0.2464 0.097 Uiso 1 1 calc R
H39B H 0.1516 0.4241 0.3147 0.097 Uiso 1 1 calc R
H8 H 0.2109(13) 0.796(3) 0.5841(15) 0.074(9) Uiso 1 1 d .
H9 H 0.2814(11) 0.666(3) 0.5317(15) 0.060(8) Uiso 1 1 d .
H6 H 0.3451(11) 0.964(3) 0.7369(15) 0.060(8) Uiso 1 1 d .
H5 H 0.4134(12) 0.823(2) 0.6853(13) 0.051(8) Uiso 1 1 d .
H15 H 0.1841(10) 1.309(2) 0.9263(14) 0.042(7) Uiso 1 1 d .
H16 H 0.2567(12) 1.184(2) 0.8744(14) 0.065(8) Uiso 1 1 d .
H13 H 0.1209(10) 1.039(3) 0.7123(15) 0.058(8) Uiso 1 1 d .
H14 H 0.0525(13) 1.165(3) 0.7713(15) 0.062(9) Uiso 1 1 d .

loop_
_atom_site_aniso_label
_atom_site_aniso_U_11
_atom_site_aniso_U_22
_atom_site_aniso_U_33
_atom_site_aniso_U_23
_atom_site_aniso_U_13
_atom_site_aniso_U_12
O1 0.0978(18) 0.132(2) 0.0929(18) -0.0484(17) 0.0192(15) 0.0497(15)
O2 0.0598(15) 0.1073(18) 0.1024(18) -0.0165(14) 0.0227(13) 0.0338(13)
C3 0.065(2) 0.0537(19) 0.060(2) 0.0064(17) 0.0239(18) 0.0195(17)
C4 0.0475(18) 0.0460(17) 0.0447(17) 0.0030(14) 0.0181(14) 0.0125(14)
C5 0.0412(19) 0.071(2) 0.059(2) -0.0029(17) 0.0117(17) 0.0128(17)
C6 0.052(2) 0.0613(19) 0.0538(19) -0.0114(16) 0.0112(16) 0.0099(16)
C7 0.0415(18) 0.0507(17) 0.0534(18) -0.0025(15) 0.0196(14) 0.0137(14)
C8 0.0432(19) 0.069(2) 0.062(2) -0.0157(17) 0.0120(16) 0.0090(17)
C9 0.057(2) 0.058(2) 0.0569(19) -0.0179(16) 0.0139(17) 0.0090(16)
N10 0.0495(15) 0.0564(15) 0.0611(16) -0.0101(13) 0.0177(12) 0.0105(12)
N11 0.0486(14) 0.0556(15) 0.0602(16) -0.0093(13) 0.0170(12) 0.0108(12)
C15 0.0434(18) 0.0389(16) 0.0429(16) 0.0013(14) 0.0123(13) 0.0057(13)
C12 0.0387(17) 0.0434(16) 0.0549(18) -0.0032(14) 0.0164(14) 0.0082(13)
C13 0.051(2) 0.0504(18) 0.0564(19) -0.0185(15) 0.0123(16) 0.0052(15)
C14 0.0388(19) 0.0546(18) 0.066(2) -0.0180(16) 0.0106(16) 0.0063(15)
C16 0.056(2) 0.061(2) 0.0448(18) -0.0190(16) 0.0095(16) 0.0055(16)
C17 0.0420(19) 0.073(2) 0.061(2) -0.0152(17) 0.0077(16) 0.0079(17)
C18 0.054(2) 0.0499(19) 0.0507(18) -0.0031(15) 0.0168(15) 0.0112(16)
O19 0.0755(15) 0.0895(16) 0.0816(15) -0.0458(14) 0.0203(12) 0.0094(12)
O20 0.0537(14) 0.0871(16) 0.1097(18) -0.0361(13) 0.0277(12) 0.0139(12)
N21 0.0464(13) 0.0571(15) 0.0542(15) -0.0123(12) 0.0117(11) 0.0111(11)
C29 0.0524(19) 0.074(2) 0.088(2) 0.0084(18) -0.0038(16) -0.0002(16)
C28 0.0558(19) 0.0548(18) 0.0513(18) -0.0058(14) 0.0082(14) 0.0126(15)
C22 0.0510(18) 0.067(2) 0.073(2) 0.0129(18) 0.0103(15) 0.0025(15)
C33 0.0499(18) 0.075(2) 0.093(2) 0.0064(19) 0.0163(17) 0.0045(17)
C32 0.085(3) 0.099(3) 0.100(3) 0.034(2) 0.027(2) 0.019(2)
C30 0.077(2) 0.098(3) 0.084(2) 0.006(2) -0.0158(19) 0.016(2)
C23 0.124(3) 0.084(3) 0.064(2) 0.0065(19) 0.022(2) 0.029(2)
C27 0.200(4) 0.063(2) 0.064(2) -0.004(2) 0.010(2) -0.035(3)
C31 0.089(3) 0.086(3) 0.082(2) 0.021(2) 0.0106(19) 0.023(2)
C25 0.125(3) 0.085(3) 0.113(3) 0.033(3) 0.015(3) -0.006(2)
C24 0.162(4) 0.120(4) 0.103(3) 0.045(3) 0.054(3) 0.039(3)
C26 0.219(5) 0.084(3) 0.119(4) 0.029(3) -0.028(3) -0.057(3)
N34 0.0405(13) 0.0515(14) 0.0532(13) -0.0104(11) 0.0128(10) 0.0033(11)
C41 0.0526(18) 0.0534(17) 0.0580(18) -0.0067(14) 0.0089(14) -0.0092(15)
C40 0.067(2) 0.065(2) 0.061(2) -0.0061(16) 0.0107(15) 0.0010(16)
C36 0.0595(19) 0.0564(19) 0.071(2) -0.0018(16) 0.0196(15) -0.0021(16)
C42 0.0503(18) 0.089(2) 0.083(2) -0.0018(18) 0.0210(16) -0.0111(17)
C35 0.0446(16) 0.0506(17) 0.0577(18) -0.0004(15) 0.0157(13) 0.0052(14)
C46 0.076(2) 0.069(2) 0.087(2) 0.0139(19) 0.0000(18) -0.0070(18)
C37 0.074(2) 0.061(2) 0.093(3) 0.008(2) 0.0233(18) -0.0017(17)
C44 0.110(3) 0.136(4) 0.111(3) 0.031(3) 0.011(3) -0.056(3)
C43 0.067(2) 0.117(3) 0.108(3) 0.009(3) 0.018(2) -0.030(2)
C45 0.118(3) 0.084(3) 0.118(3) 0.037(2) -0.011(3) -0.030(3)
C38 0.094(3) 0.082(2) 0.081(3) 0.019(2) 0.026(2) 0.011(2)
C39 0.092(3) 0.084(2) 0.065(2) 0.0045(19) 0.0059(18) 0.005(2)

loop_
_atom_type_symbol
_atom_type_description
_atom_type_scat_dispersion_real
_atom_type_scat_dispersion_imag
_atom_type_scat_source
C C 0.0033 0.0016 'International Tables Vol C Tables 4.2.6.8 and 6.1.1.4'
H H 0.0000 0.0000 'International Tables Vol C Tables 4.2.6.8 and 6.1.1.4'
N N 0.0061 0.0033 'International Tables Vol C Tables 4.2.6.8 and 6.1.1.4'
O O 0.0106 0.0060 'International Tables Vol C Tables 4.2.6.8 and 6.1.1.4'

loop_
_geom_angle_atom_site_label_1
_geom_angle_atom_site_label_2
_geom_angle_atom_site_label_3
_geom_angle
_geom_angle_site_symmetry_1
_geom_angle_site_symmetry_3
O1 O1 C3 0(10) 1 .
O2 C3 O1 125.6(3) . 1
O2 C3 O1 125.6(3) . .
O1 C3 O1 0.0(4) 1 .
O2 C3 C4 118.0(3) . .
O1 C3 C4 116.4(3) 1 .
O1 C3 C4 116.4(3) . .
C9 C4 C5 118.5(3) . .
C9 C4 C3 121.2(3) . .
C5 C4 C3 120.2(3) . .
C4 C5 C6 121.2(3) . .
C4 C5 H5 120.5(16) . .
C6 C5 H5 118.2(16) . .
C7 C6 C5 119.2(3) . .
C7 C6 H6 119.7(14) . .
C5 C6 H6 121.1(14) . .
C8 C7 C6 120.1(3) . .
C8 C7 N10 116.2(2) . .
C6 C7 N10 123.7(3) . .
C7 C8 C9 119.8(3) . .
C7 C8 H8 120.9(17) . .
C9 C8 H8 119.3(17) . .
C4 C9 C8 121.1(3) . .
C4 C9 H9 119.7(15) . .
C8 C9 H9 119.1(15) . .
N11 N10 C7 113.8(2) . .
N10 N11 C12 114.4(2) . .
C16 C15 C14 118.1(2) . .
C16 C15 C18 120.8(3) . .
C14 C15 C18 121.1(3) . .
C13 C12 C17 119.9(2) . .
C13 C12 N11 124.3(2) . .
C17 C12 N11 115.8(2) . .
C12 C13 C14 119.4(3) . .
C12 C13 H13 118.5(14) . .
C14 C13 H13 122.1(14) . .
C15 C14 C13 121.5(3) . .
C15 C14 H14 121.9(17) . .
C13 C14 H14 116.6(17) . .
C15 C16 C17 121.7(3) . .
C15 C16 H15 118.9(14) . .
C17 C16 H15 119.4(14) . .
C16 C17 C12 119.4(3) . .
C16 C17 H16 119.6(15) . .
C12 C17 H16 121.0(15) . .
O19 C18 O20 125.0(3) . .
O19 C18 C15 118.0(3) . .
O20 C18 C15 117.0(3) . .
C22 N21 C28 118.5(2) . .
C22 N21 H21A 107.7 . .
C28 N21 H21A 107.7 . .
C22 N21 H21B 107.7 . .
C28 N21 H21B 107.7 . .
H21A N21 H21B 107.1 . .
C28 C29 C30 110.7(3) . .
C28 C29 H29A 109.5 . .
C30 C29 H29A 109.5 . .
C28 C29 H29B 109.5 . .
C30 C29 H29B 109.5 . .
H29A C29 H29B 108.1 . .
N21 C28 C33 108.9(2) . .
N21 C28 C29 112.2(2) . .
C33 C28 C29 111.0(2) . .
N21 C28 H28 108.2 . .
C33 C28 H28 108.2 . .
C29 C28 H28 108.2 . .
C27 C22 N21 112.0(2) . .
C27 C22 C23 110.5(3) . .
N21 C22 C23 109.7(3) . .
C27 C22 H22 108.2 . .
N21 C22 H22 108.2 . .
C23 C22 H22 108.2 . .
C28 C33 C32 111.4(3) . .
C28 C33 H33A 109.3 . .
C32 C33 H33A 109.3 . .
C28 C33 H33B 109.3 . .
C32 C33 H33B 109.3 . .
H33A C33 H33B 108.0 . .
C31 C32 C33 110.7(3) . .
C31 C32 H32A 109.5 . .
C33 C32 H32A 109.5 . .
C31 C32 H32B 109.5 . .
C33 C32 H32B 109.5 . .
H32A C32 H32B 108.1 . .
C31 C30 C29 112.0(3) . .
C31 C30 H30A 109.2 . .
C29 C30 H30A 109.2 . .
C31 C30 H30B 109.2 . .
C29 C30 H30B 109.2 . .
H30A C30 H30B 107.9 . .
C22 C23 C24 110.3(3) . .
C22 C23 H23A 109.6 . .
C24 C23 H23A 109.6 . .
C22 C23 H23B 109.6 . .
C24 C23 H23B 109.6 . .
H23A C23 H23B 108.1 . .
C22 C27 C26 110.4(3) . .
C22 C27 H27A 109.6 . .
C26 C27 H27A 109.6 . .
C22 C27 H27B 109.6 . .
C26 C27 H27B 109.6 . .
H27A C27 H27B 108.1 . .
C32 C31 C30 110.6(3) . .
C32 C31 H31A 109.5 . .
C30 C31 H31A 109.5 . .
C32 C31 H31B 109.5 . .
C30 C31 H31B 109.5 . .
H31A C31 H31B 108.1 . .
C26 C25 C24 111.2(3) . .
C26 C25 H25A 109.4 . .
C24 C25 H25A 109.4 . .
C26 C25 H25B 109.4 . .
C24 C25 H25B 109.4 . .
H25A C25 H25B 108.0 . .
C25 C24 C23 112.3(3) . .
C25 C24 H24A 109.1 . .
C23 C24 H24A 109.1 . .
C25 C24 H24B 109.1 . .
C23 C24 H24B 109.1 . .
H24A C24 H24B 107.9 . .
C25 C26 C27 111.7(3) . .
C25 C26 H26A 109.3 . .
C27 C26 H26A 109.3 . .
C25 C26 H26B 109.3 . .
C27 C26 H26B 109.3 . .
H26A C26 H26B 107.9 . .
C35 N34 C41 118.17(19) . .
C35 N34 H34A 107.8 . .
C41 N34 H34A 107.8 . .
C35 N34 H34B 107.8 . .
C41 N34 H34B 107.8 . .
H34A N34 H34B 107.1 . .
N34 C41 C42 111.9(2) . .
N34 C41 C46 108.0(2) . .
C42 C41 C46 111.6(2) . .
N34 C41 H41 108.4 . .
C42 C41 H41 108.4 . .
C46 C41 H41 108.4 . .
C35 C40 C39 110.4(2) . .
C35 C40 H40A 109.6 . .
C39 C40 H40A 109.6 . .
C35 C40 H40B 109.6 . .
C39 C40 H40B 109.6 . .
H40A C40 H40B 108.1 . .
C35 C36 C37 110.8(2) . .
C35 C36 H36A 109.5 . .
C37 C36 H36A 109.5 . .
C35 C36 H36B 109.5 . .
C37 C36 H36B 109.5 . .
H36A C36 H36B 108.1 . .
C41 C42 C43 110.2(3) . .
C41 C42 H42A 109.6 . .
C43 C42 H42A 109.6 . .
C41 C42 H42B 109.6 . .
C43 C42 H42B 109.6 . .
H42A C42 H42B 108.1 . .
N34 C35 C40 112.4(2) . .
N34 C35 C36 108.4(2) . .
C40 C35 C36 111.1(2) . .
N34 C35 H35 108.3 . .
C40 C35 H35 108.3 . .
C36 C35 H35 108.3 . .
C41 C46 C45 110.4(3) . .
C41 C46 H46A 109.6 . .
C45 C46 H46A 109.6 . .
C41 C46 H46B 109.6 . .
C45 C46 H46B 109.6 . .
H46A C46 H46B 108.1 . .
C38 C37 C36 112.0(3) . .
C38 C37 H37A 109.2 . .
C36 C37 H37A 109.2 . .
C38 C37 H37B 109.2 . .
C36 C37 H37B 109.2 . .
H37A C37 H37B 107.9 . .
C43 C44 C45 110.4(3) . .
C43 C44 H44A 109.6 . .
C45 C44 H44A 109.6 . .
C43 C44 H44B 109.6 . .
C45 C44 H44B 109.6 . .
H44A C44 H44B 108.1 . .
C44 C43 C42 111.6(3) . .
C44 C43 H43A 109.3 . .
C42 C43 H43A 109.3 . .
C44 C43 H43B 109.3 . .
C42 C43 H43B 109.3 . .
H43A C43 H43B 108.0 . .
C44 C45 C46 111.1(3) . .
C44 C45 H45A 109.4 . .
C46 C45 H45A 109.4 . .
C44 C45 H45B 109.4 . .
C46 C45 H45B 109.4 . .
H45A C45 H45B 108.0 . .
C37 C38 C39 111.0(3) . .
C37 C38 H38A 109.4 . .
C39 C38 H38A 109.4 . .
C37 C38 H38B 109.4 . .
C39 C38 H38B 109.4 . .
H38A C38 H38B 108.0 . .
C38 C39 C40 110.9(3) . .
C38 C39 H39A 109.5 . .
C40 C39 H39A 109.5 . .
C38 C39 H39B 109.5 . .
C40 C39 H39B 109.5 . .
H39A C39 H39B 108.0 . .

loop_
_geom_bond_atom_site_label_1
_geom_bond_atom_site_label_2
_geom_bond_distance
_geom_bond_site_symmetry_2
O1 O1 0.0000 1
O1 C3 1.231(3) .
O2 C3 1.229(3) .
C3 O1 1.231(3) 1
C3 C4 1.512(4) .
C4 C9 1.375(4) .
C4 C5 1.376(4) .
C5 C6 1.384(4) .
C5 H5 0.90(2) .
C6 C7 1.380(4) .
C6 H6 0.98(3) .
C7 C8 1.375(4) .
C7 N10 1.437(3) .
C8 C9 1.377(4) .
C8 H8 0.94(3) .
C9 H9 0.95(3) .
N10 N11 1.243(3) .
N11 C12 1.435(3) .
C15 C16 1.373(3) .
C15 C14 1.378(4) .
C15 C18 1.507(3) .
C12 C13 1.379(3) .
C12 C17 1.381(4) .
C13 C14 1.381(4) .
C13 H13 0.98(3) .
C14 H14 0.91(3) .
C16 C17 1.379(4) .
C16 H15 0.90(2) .
C17 H16 0.98(3) .
C18 O19 1.231(3) .
C18 O20 1.243(3) .
N21 C22 1.485(3) .
N21 C28 1.501(3) .
N21 H21A 0.9200 .
N21 H21B 0.9200 .
C29 C28 1.506(4) .
C29 C30 1.524(4) .
C29 H29A 0.9900 .
C29 H29B 0.9900 .
C28 C33 1.506(4) .
C28 H28 1.0000 .
C22 C27 1.483(4) .
C22 C23 1.499(4) .
C22 H22 1.0000 .
C33 C32 1.518(4) .
C33 H33A 0.9900 .
C33 H33B 0.9900 .
C32 C31 1.505(4) .
C32 H32A 0.9900 .
C32 H32B 0.9900 .
C30 C31 1.516(4) .
C30 H30A 0.9900 .
C30 H30B 0.9900 .
C23 C24 1.519(5) .
C23 H23A 0.9900 .
C23 H23B 0.9900 .
C27 C26 1.531(5) .
C27 H27A 0.9900 .
C27 H27B 0.9900 .
C31 H31A 0.9900 .
C31 H31B 0.9900 .
C25 C26 1.475(5) .
C25 C24 1.517(5) .
C25 H25A 0.9900 .
C25 H25B 0.9900 .
C24 H24A 0.9900 .
C24 H24B 0.9900 .
C26 H26A 0.9900 .
C26 H26B 0.9900 .
N34 C35 1.499(3) .
N34 C41 1.501(3) .
N34 H34A 0.9200 .
N34 H34B 0.9200 .
C41 C42 1.512(4) .
C41 C46 1.513(4) .
C41 H41 1.0000 .
C40 C35 1.506(4) .
C40 C39 1.523(4) .
C40 H40A 0.9900 .
C40 H40B 0.9900 .
C36 C35 1.510(3) .
C36 C37 1.516(4) .
C36 H36A 0.9900 .
C36 H36B 0.9900 .
C42 C43 1.528(4) .
C42 H42A 0.9900 .
C42 H42B 0.9900 .
C35 H35 1.0000 .
C46 C45 1.530(4) .
C46 H46A 0.9900 .
C46 H46B 0.9900 .
C37 C38 1.513(4) .
C37 H37A 0.9900 .
C37 H37B 0.9900 .
C44 C43 1.511(5) .
C44 C45 1.520(5) .
C44 H44A 0.9900 .
C44 H44B 0.9900 .
C43 H43A 0.9900 .
C43 H43B 0.9900 .
C45 H45A 0.9900 .
C45 H45B 0.9900 .
C38 C39 1.518(4) .
C38 H38A 0.9900 .
C38 H38B 0.9900 .
C39 H39A 0.9900 .
C39 H39B 0.9900 .

loop_
_geom_hbond_atom_site_label_D
_geom_hbond_atom_site_label_H
_geom_hbond_atom_site_label_A
_geom_hbond_distance_DH
_geom_hbond_distance_HA
_geom_hbond_distance_DA
_geom_hbond_angle_DHA
_geom_hbond_site_symmetry_A
N21 H21A O2 0.92 1.84 2.747(3) 166.4 3_666
N21 H21B O1 0.92 1.77 2.651(3) 160.3 1
N34 H34A O20 0.92 1.79 2.696(3) 169.2 3_576
N34 H34B O19 0.92 1.83 2.701(3) 156.2 1_544
